data_4060960
loop_
_publ_author_name
'Ionkin, Alex S.'
'Marshall, William J.'
'Fish, Brian M.'

_publ_section_title
;
 Synthesis and Structural Characterization of a Series of Novel
 Polyaromatic Ligands Containing Pyrene and Related Biscyclometalated
 Iridium(III) Complexes
;
_journal_coden_ASTM ORGND7
_journal_issue 6
_journal_name_full Organometallics
_journal_page_first 1461
_journal_page_last 1471
_journal_paper_doi 10.1021/om0510775
_journal_volume 25
_journal_year 2006
_chemical_formula_sum 'C18 H40 Cl2 O P2 Pd2'
_chemical_formula_weight 618.14
_space_group_IT_number 14
_symmetry_cell_setting monoclinic
_symmetry_space_group_name_Hall '-P 2yn'
_symmetry_space_group_name_H-M 'P 1 21/n 1'
_cell_angle_alpha 90.00
_cell_angle_beta 110.881(2)
_cell_angle_gamma 90.00
_cell_formula_units_Z 4
_cell_length_a 15.4000(15)
_cell_length_b 11.3999(11)
_cell_length_c 15.4278(15)
_cell_measurement_temperature 173(2)
_cell_volume 2530.6(4)
_diffrn_ambient_temperature 173(2)
_exptl_crystal_density_diffrn 1.622
_cod_duplicate_entry 4074985
_cod_depositor_comments
;
The following automatic conversions were performed:
'_symmetry_cell_setting' value 'Monoclinic' changed to 'monoclinic'
according to '/home/saulius/struct/CIF-dictionaries/cif_core.dic'
dictionary named 'cif_core.dic' version 2.4.1 from 2010-06-29.

Automatic conversion script
Id: cif_fix_enum 1527 2010-12-29 10:47:43Z saulius 
;
_cod_original_sg_symbol_H-M 'P 21/n'
_cod_database_code 4060960

loop_
_symmetry_equiv_pos_as_xyz
'x, y, z'
'-x+1/2, y+1/2, -z+1/2'
'-x, -y, -z'
'x-1/2, -y-1/2, z-1/2'

loop_
_atom_site_label
_atom_site_type_symbol
_atom_site_fract_x
_atom_site_fract_y
_atom_site_fract_z
_atom_site_U_iso_or_equiv
_atom_site_adp_type
_atom_site_occupancy
_atom_site_symmetry_multiplicity
_atom_site_calc_flag
_atom_site_refinement_flags
_atom_site_disorder_assembly
_atom_site_disorder_group
Pd1 Pd 0.543250(12) 0.463873(16) 0.115983(12) 0.02494(6) Uani 1 1 d . . .
P1 P 0.61349(4) 0.25559(5) 0.26273(4) 0.02467(13) Uani 1 1 d . . .
Cl1 Cl 0.41869(4) 0.58882(7) 0.01172(4) 0.03786(15) Uani 1 1 d . . .
O1 O 0.37395(12) 0.37272(16) 0.32990(12) 0.0326(4) Uani 1 1 d . . .
C1 C 0.65061(15) 0.3708(2) 0.20225(16) 0.0273(5) Uani 1 1 d . . .
H1A H 0.6856 0.3352 0.1661 0.033 Uiso 1 1 calc R . .
H1B H 0.6932 0.4246 0.2484 0.033 Uiso 1 1 calc R . .
Pd2 Pd 0.493547(11) 0.324503(15) 0.297401(11) 0.02271(6) Uani 1 1 d . . .
Cl2 Cl 0.51266(4) 0.51875(5) 0.24634(4) 0.03159(13) Uani 1 1 d . . .
P2 P 0.36979(4) 0.25269(6) 0.37310(4) 0.02818(13) Uani 1 1 d . . .
C2 C 0.46138(18) 0.1734(2) 0.3539(2) 0.0339(6) Uani 1 1 d . . .
H2A H 0.4396 0.1080 0.3092 0.041 Uiso 1 1 calc R . .
H2B H 0.5110 0.1472 0.4116 0.041 Uiso 1 1 calc R . .
C3 C 0.58107(19) 0.1286(2) 0.17845(19) 0.0363(6) Uani 1 1 d . . .
C4 C 0.5800(3) 0.0119(3) 0.2276(3) 0.0544(8) Uani 1 1 d . . .
H4A H 0.5509 -0.0487 0.1812 0.082 Uiso 1 1 calc R . .
H4B H 0.5446 0.0212 0.2687 0.082 Uiso 1 1 calc R . .
H4C H 0.6439 -0.0113 0.2641 0.082 Uiso 1 1 calc R . .
C5 C 0.6475(2) 0.1160(3) 0.1246(2) 0.0485(7) Uani 1 1 d . . .
H5A H 0.6314 0.0454 0.0859 0.073 Uiso 1 1 calc R . .
H5B H 0.7115 0.1096 0.1685 0.073 Uiso 1 1 calc R . .
H5C H 0.6419 0.1851 0.0851 0.073 Uiso 1 1 calc R . .
C6 C 0.4838(2) 0.1550(3) 0.1098(2) 0.0467(7) Uani 1 1 d . . .
H6A H 0.4653 0.0941 0.0619 0.070 Uiso 1 1 calc R . .
H6B H 0.4837 0.2315 0.0808 0.070 Uiso 1 1 calc R . .
H6C H 0.4398 0.1564 0.1427 0.070 Uiso 1 1 calc R . .
C7 C 0.72036(17) 0.2293(2) 0.36972(18) 0.0347(6) Uani 1 1 d . . .
C8 C 0.80820(18) 0.2193(3) 0.3457(2) 0.0459(7) Uani 1 1 d . . .
H8A H 0.8628 0.2152 0.4031 0.069 Uiso 1 1 calc R . .
H8B H 0.8133 0.2881 0.3098 0.069 Uiso 1 1 calc R . .
H8C H 0.8049 0.1481 0.3090 0.069 Uiso 1 1 calc R . .
C9 C 0.7135(2) 0.1214(3) 0.4264(3) 0.0653(11) Uani 1 1 d . . .
H9A H 0.7678 0.1186 0.4840 0.098 Uiso 1 1 calc R . .
H9B H 0.7115 0.0502 0.3902 0.098 Uiso 1 1 calc R . .
H9C H 0.6568 0.1266 0.4413 0.098 Uiso 1 1 calc R . .
C10 C 0.7276(2) 0.3364(3) 0.43108(19) 0.0462(7) Uani 1 1 d . . .
H10A H 0.7859 0.3330 0.4846 0.069 Uiso 1 1 calc R . .
H10B H 0.6750 0.3373 0.4527 0.069 Uiso 1 1 calc R . .
H10C H 0.7266 0.4078 0.3954 0.069 Uiso 1 1 calc R . .
C11 C 0.3964(2) 0.2751(3) 0.49857(18) 0.0394(6) Uani 1 1 d . . .
C12 C 0.3313(3) 0.3713(5) 0.5109(3) 0.0913(17) Uani 1 1 d . . .
H12A H 0.3510 0.3933 0.5765 0.137 Uiso 1 1 calc R . .
H12B H 0.2674 0.3416 0.4900 0.137 Uiso 1 1 calc R . .
H12C H 0.3341 0.4403 0.4740 0.137 Uiso 1 1 calc R . .
C13 C 0.4947(2) 0.3252(3) 0.5370(2) 0.0557(9) Uani 1 1 d . . .
H13A H 0.5083 0.3517 0.6010 0.083 Uiso 1 1 calc R . .
H13B H 0.4996 0.3917 0.4988 0.083 Uiso 1 1 calc R . .
H13C H 0.5394 0.2645 0.5361 0.083 Uiso 1 1 calc R . .
C14 C 0.3927(5) 0.1646(4) 0.5506(3) 0.123(3) Uani 1 1 d . . .
H14A H 0.4125 0.1819 0.6171 0.184 Uiso 1 1 calc R . .
H14B H 0.4343 0.1058 0.5401 0.184 Uiso 1 1 calc R . .
H14C H 0.3290 0.1343 0.5285 0.184 Uiso 1 1 calc R . .
C15 C 0.25765(19) 0.1811(3) 0.31062(19) 0.0391(6) Uani 1 1 d . . .
C16 C 0.2502(3) 0.1727(4) 0.2082(2) 0.0669(11) Uani 1 1 d . . .
H16A H 0.1916 0.1343 0.1717 0.100 Uiso 1 1 calc R . .
H16B H 0.3024 0.1268 0.2043 0.100 Uiso 1 1 calc R . .
H16C H 0.2518 0.2517 0.1838 0.100 Uiso 1 1 calc R . .
C17 C 0.2536(2) 0.0569(3) 0.3475(3) 0.0555(9) Uani 1 1 d . . .
H17A H 0.2024 0.0133 0.3024 0.083 Uiso 1 1 calc R . .
H17B H 0.2433 0.0618 0.4065 0.083 Uiso 1 1 calc R . .
H17C H 0.3124 0.0163 0.3570 0.083 Uiso 1 1 calc R . .
C18 C 0.1765(2) 0.2573(3) 0.3143(2) 0.0528(8) Uani 1 1 d . . .
H18A H 0.1179 0.2268 0.2702 0.079 Uiso 1 1 calc R . .
H18B H 0.1853 0.3383 0.2978 0.079 Uiso 1 1 calc R . .
H18C H 0.1746 0.2553 0.3771 0.079 Uiso 1 1 calc R . .

loop_
_atom_site_aniso_label
_atom_site_aniso_U_11
_atom_site_aniso_U_22
_atom_site_aniso_U_33
_atom_site_aniso_U_23
_atom_site_aniso_U_13
_atom_site_aniso_U_12
Pd1 0.02342(9) 0.02854(11) 0.02326(9) 0.00320(7) 0.00881(7) 0.00326(7)
P1 0.0215(3) 0.0241(3) 0.0283(3) 0.0045(2) 0.0088(2) 0.0025(2)
Cl1 0.0360(3) 0.0524(4) 0.0267(3) 0.0060(3) 0.0130(2) 0.0182(3)
O1 0.0310(9) 0.0335(10) 0.0383(9) 0.0076(8) 0.0183(8) 0.0048(8)
C1 0.0215(10) 0.0321(13) 0.0288(11) 0.0067(10) 0.0095(9) 0.0023(9)
Pd2 0.02174(9) 0.02373(10) 0.02259(9) 0.00214(6) 0.00784(7) 0.00098(6)
Cl2 0.0424(3) 0.0273(3) 0.0300(3) 0.0053(2) 0.0188(3) 0.0065(2)
P2 0.0266(3) 0.0313(3) 0.0283(3) 0.0004(3) 0.0118(2) -0.0041(2)
C2 0.0340(13) 0.0289(14) 0.0432(14) 0.0043(11) 0.0192(11) 0.0009(10)
C3 0.0392(14) 0.0286(14) 0.0447(15) -0.0071(12) 0.0193(12) 0.0010(11)
C4 0.066(2) 0.0281(16) 0.078(2) -0.0047(15) 0.0369(19) 0.0027(14)
C5 0.0483(17) 0.0522(19) 0.0520(17) -0.0120(15) 0.0265(14) 0.0034(15)
C6 0.0403(15) 0.0496(18) 0.0462(16) -0.0210(14) 0.0103(13) -0.0044(13)
C7 0.0233(11) 0.0355(15) 0.0396(14) 0.0147(11) 0.0043(10) 0.0036(10)
C8 0.0257(13) 0.0493(18) 0.0573(18) 0.0083(15) 0.0081(12) 0.0075(12)
C9 0.0383(16) 0.069(2) 0.073(2) 0.045(2) 0.0010(15) -0.0010(16)
C10 0.0337(14) 0.067(2) 0.0292(13) 0.0019(13) 0.0006(11) 0.0005(13)
C11 0.0419(14) 0.0494(17) 0.0268(12) -0.0023(11) 0.0122(11) -0.0115(13)
C12 0.056(2) 0.164(5) 0.051(2) -0.043(3) 0.0156(17) 0.022(3)
C13 0.0446(17) 0.075(3) 0.0423(17) -0.0190(16) 0.0090(14) -0.0126(16)
C14 0.220(7) 0.094(4) 0.036(2) 0.013(2) 0.024(3) -0.077(4)
C15 0.0307(13) 0.0491(18) 0.0362(14) -0.0077(12) 0.0104(11) -0.0109(12)
C16 0.050(2) 0.108(3) 0.0365(16) -0.0170(18) 0.0083(14) -0.018(2)
C17 0.0488(18) 0.0450(19) 0.073(2) -0.0148(16) 0.0222(17) -0.0194(15)
C18 0.0314(14) 0.061(2) 0.061(2) -0.0058(17) 0.0099(13) -0.0045(14)

loop_
_geom_bond_atom_site_label_1
_geom_bond_atom_site_label_2
_geom_bond_distance
_geom_bond_site_symmetry_2
_geom_bond_publ_flag
Pd1 C1 2.015(2) . ?
Pd1 Cl2 2.3093(6) . ?
Pd1 Cl1 2.3258(6) 3_665 ?
Pd1 Cl1 2.4691(6) . ?
P1 C1 1.817(2) . ?
P1 C3 1.890(3) . ?
P1 C7 1.894(2) . ?
P1 Pd2 2.2404(6) . ?
Cl1 Pd1 2.3258(6) 3_665 ?
O1 P2 1.5334(19) . ?
O1 Pd2 2.1456(17) . ?
Pd2 C2 2.069(3) . ?
Pd2 Cl2 2.4033(7) . ?
Pd2 P2 2.6931(6) . ?
P2 C2 1.787(3) . ?
P2 C15 1.842(3) . ?
P2 C11 1.848(3) . ?
C3 C6 1.525(4) . ?
C3 C4 1.534(4) . ?
C3 C5 1.537(4) . ?
C7 C10 1.525(4) . ?
C7 C8 1.529(4) . ?
C7 C9 1.535(4) . ?
C11 C14 1.505(5) . ?
C11 C13 1.526(4) . ?
C11 C12 1.544(5) . ?
C15 C17 1.535(4) . ?
C15 C18 1.540(4) . ?
C15 C16 1.545(4) . ?
